data_1546878
loop_
_publ_author_name
'Jiang, Lin'
'Liu, Yue'
'Liu, Xin'
'Tian, Jinlei'
'Yan, Shiping'

_publ_section_title
;
 Three series of heterometallic Ni <sup>II</sup> --Ln <sup>III</sup>
 Schiff base complexes: synthesis, crystal structures and magnetic
 characterization
;
_journal_issue 37
_journal_name_full 'Dalton Transactions'
_journal_page_first 12558
_journal_page_last 12573
_journal_paper_doi 10.1039/C7DT02351K
_journal_volume 46
_journal_year 2017
_chemical_formula_moiety 'C48 H58 Er2 N4 Ni2 O22'
_chemical_formula_sum 'C48 H58 Er2 N4 Ni2 O22'
_chemical_formula_weight 1494.88
_space_group_crystal_system monoclinic
_space_group_IT_number 14
_space_group_name_Hall '-P 2ybc'
_space_group_name_H-M_alt 'P 1 21/c 1'
_symmetry_space_group_name_Hall '-P 2ybc'
_symmetry_space_group_name_H-M 'P 1 21/c 1'
_atom_sites_solution_hydrogens mixed
_atom_sites_solution_primary direct
_audit_creation_date 2017-07-31
_audit_creation_method
;
  Olex2 1.2
  (compiled Dec  5 2012 16:20:19, GUI svn.r4385)
;
_audit_update_record
;
2017-08-14 deposited with the CCDC.
2017-08-24 downloaded from the CCDC.
;
_cell_angle_alpha 90
_cell_angle_beta 92.402(2)
_cell_angle_gamma 90
_cell_formula_units_Z 2
_cell_length_a 12.8413(3)
_cell_length_b 14.1659(5)
_cell_length_c 17.3158(5)
_cell_measurement_reflns_used 8133
_cell_measurement_temperature 128.55(10)
_cell_measurement_theta_max 28.9370
_cell_measurement_theta_min 3.0960
_cell_volume 3147.12(16)
_computing_cell_refinement 'CrysAlisPro, Agilent Technologies,Version 1.171.36.28'
_computing_data_collection 'CrysAlisPro, Agilent Technologies,Version 1.171.36.28'
_computing_data_reduction 'CrysAlisPro, Agilent Technologies,Version 1.171.36.28'
_computing_molecular_graphics
;
O. V. Dolomanov, L. J. Bourhis, R. J. Gildea, J. A. K. Howard and H. Puschmann,
OLEX2: a complete structure solution, refinement and analysis program.
J. Appl. Cryst. (2009). 42, 339-341.
;
_computing_publication_material
;
O. V. Dolomanov, L. J. Bourhis, R. J. Gildea, J. A. K. Howard and H. Puschmann,
OLEX2: a complete structure solution, refinement and analysis program.
J. Appl. Cryst. (2009). 42, 339-341.
;
_computing_structure_refinement
;
XL, G.M. Sheldrick, Acta Cryst.
(2008). A64, 112-122
;
_computing_structure_solution 'ShelXS-1997 (Sheldrick, 2008)'
_diffrn_ambient_temperature 128.55(10)
_diffrn_measured_fraction_theta_full 0.998
_diffrn_measured_fraction_theta_max 0.998
_diffrn_measurement_device_type 'SuperNova, Single source at offset, Eos'
_diffrn_radiation_type MoK\a
_diffrn_radiation_wavelength 0.71073
_diffrn_reflns_av_R_equivalents 0.0365
_diffrn_reflns_av_unetI/netI 0.0468
_diffrn_reflns_Laue_measured_fraction_full 0.998
_diffrn_reflns_Laue_measured_fraction_max 0.998
_diffrn_reflns_limit_h_max 15
_diffrn_reflns_limit_h_min -12
_diffrn_reflns_limit_k_max 16
_diffrn_reflns_limit_k_min -11
_diffrn_reflns_limit_l_max 17
_diffrn_reflns_limit_l_min -20
_diffrn_reflns_number 12321
_diffrn_reflns_point_group_measured_fraction_full 0.998
_diffrn_reflns_point_group_measured_fraction_max 0.998
_diffrn_reflns_theta_full 25.009
_diffrn_reflns_theta_max 25.009
_diffrn_reflns_theta_min 2.876
_diffrn_source 'SuperNova (Mo) X-ray Source'
_exptl_absorpt_coefficient_mu 3.300
_exptl_absorpt_correction_T_max 0.660
_exptl_absorpt_correction_T_min 0.592
_exptl_absorpt_correction_type multi-scan
_exptl_absorpt_process_details SADABS
_exptl_crystal_colour green
_exptl_crystal_colour_primary green
_exptl_crystal_density_diffrn 1.578
_exptl_crystal_description prism
_exptl_crystal_F_000 1484
_exptl_crystal_size_max 0.21
_exptl_crystal_size_mid 0.15
_exptl_crystal_size_min 0.14
_refine_diff_density_max 0.939
_refine_diff_density_min -1.110
_refine_diff_density_rms 0.108
_refine_ls_extinction_method none
_refine_ls_goodness_of_fit_ref 1.040
_refine_ls_hydrogen_treatment mixed
_refine_ls_matrix_type full
_refine_ls_number_parameters 360
_refine_ls_number_reflns 5539
_refine_ls_number_restraints 24
_refine_ls_restrained_S_all 1.040
_refine_ls_R_factor_all 0.0308
_refine_ls_R_factor_gt 0.0276
_refine_ls_shift/su_max 0.002
_refine_ls_shift/su_mean 0.000
_refine_ls_structure_factor_coef Fsqd
_refine_ls_weighting_details 'w=1/[\s^2^(Fo^2^)+(0.0241P)^2^+1.4598P] where P=(Fo^2^+2Fc^2^)/3'
_refine_ls_weighting_scheme calc
_refine_ls_wR_factor_gt 0.0649
_refine_ls_wR_factor_ref 0.0667
_reflns_Friedel_coverage 0.000
_reflns_number_gt 5080
_reflns_number_total 5549
_reflns_threshold_expression 'I > 2\s(I)'
_cod_data_source_file c7dt02351k2.cif
_cod_data_source_block p131231h_sq
_cod_depositor_comments
;
The following automatic conversions were performed:

'_exptl_absorpt_correction_type' value 'Multi-scan' changed to
'multi-scan' according to
/home/data/users/saulius/crontab/automatic-downloads/rss-feeds/RSC/lib/dictionaries/cif_core.dic
dictionary named 'cif_core.dic' version 2.4.2 from 2011-04-26.

Automatic conversion script
Id: cif_fix_values 4973 2017-02-22 13:04:09Z antanas 
;
_cod_database_code 1546878
_olex2_refinement_description
;
1. Fixed Uiso
 At 1.2 times of:
  H10 of C10, H6 of C6, H5 of C5, {H22a,H22b} of C22, H15 of C15, H12 of C12,
  H14 of C14, {H9a,H9b} of C9, {H11a,H11b} of C11, H8 of C8, H16 of C16, H4 of
  C4
 At 1.5 times of:
  {H23a,H23b,H23c} of C23, {H21a,H21b,H21c} of C21, H11 of O11, {H19a,H19b,
  H19c} of C19, {H1a,H1b,H1c} of C1, H3 of O3
2. Restrained distances
 O11-H11
 0.85 with sigma of 0.01
 C22-H11
 1.907709 with sigma of 0.02
 Ni1-H11
 2.716305 with sigma of 0.02
3. Rigid bond restraints
 C24, O7
 with sigma for 1-2 distances of 0.02 and sigma for 1-3 distances of 0.01
 C24, O8
 with sigma for 1-2 distances of 0.002 and sigma for 1-3 distances of 0.001
 O7, C24
 with sigma for 1-2 distances of 0.002 and sigma for 1-3 distances of 0.001
 C24, O6
 with sigma for 1-2 distances of 0.002 and sigma for 1-3 distances of 0.001
4. Uiso/Uaniso restraints and constraints
C24 ~ O6 ~ O8 ~ O7: within 1.7A with sigma of 0.04 and sigma for terminal atoms of 0.08
5.a Ternary CH refined with riding coordinates:
 C10(H10)
5.b Secondary CH2 refined with riding coordinates:
 C11(H11a,H11b), C22(H22a,H22b), C9(H9a,H9b)
5.c Aromatic/amide H refined with riding coordinates:
 C4(H4), C16(H16), C8(H8), C6(H6), C5(H5), C15(H15), C12(H12), C14(H14)
5.d Idealised Me refined as rotating group:
 C1(H1a,H1b,H1c), C19(H19a,H19b,H19c), C21(H21a,H21b,H21c), C23(H23a,H23b,H23c)
5.e Idealised tetrahedral OH refined as rotating group:
 O3(H3)
;
_olex2_submission_special_instructions 'No special instructions were received'
_shelx_shelxl_version_number 2014/7
_shelx_space_group_comment
;
The symmetry employed for this shelxl refinement is uniquely defined
by the following loop, which should always be used as a source of
symmetry information in preference to the above space-group names.
They are only intended as comments.
;

loop_
_space_group_symop_operation_xyz
'x, y, z'
'-x, y+1/2, -z+1/2'
'-x, -y, -z'
'x, -y-1/2, z-1/2'

loop_
_atom_site_label
_atom_site_type_symbol
_atom_site_fract_x
_atom_site_fract_y
_atom_site_fract_z
_atom_site_U_iso_or_equiv
_atom_site_adp_type
_atom_site_occupancy
_atom_site_site_symmetry_order
_atom_site_calc_flag
_atom_site_refinement_flags_posn
_atom_site_refinement_flags_adp
Er1 Er 0.00567(2) 0.86126(2) 0.50647(2) 0.01136(7) Uani 1 1 d . .
Ni1 Ni 0.24489(3) 0.84078(3) 0.43531(3) 0.01376(11) Uani 1 1 d D .
O2 O 0.09360(17) 0.83451(16) 0.39822(14) 0.0135(5) Uani 1 1 d . .
O9 O -0.01910(18) 0.70769(18) 0.50205(14) 0.0194(6) Uani 1 1 d . .
O1 O -0.10560(17) 0.85700(16) 0.38621(14) 0.0153(6) Uani 1 1 d . .
O4 O 0.17653(17) 0.83918(16) 0.53920(14) 0.0154(6) Uani 1 1 d . .
O5 O 0.04918(18) 0.87584(17) 0.64607(14) 0.0164(6) Uani 1 1 d . .
O7 O -0.24385(19) 1.01125(16) 0.57280(16) 0.0185(6) Uani 1 1 d . U
O11 O 0.24428(18) 0.69300(17) 0.43866(15) 0.0199(6) Uani 1 1 d D .
H11 H 0.1893(17) 0.6632(13) 0.4207(17) 0.030 Uiso 1 1 d D U
O8 O -0.16556(18) 0.87079(16) 0.55877(15) 0.0172(6) Uani 1 1 d . U
O6 O -0.08810(19) 0.99779(15) 0.52152(17) 0.0189(6) Uani 1 1 d . U
C18 C 0.2203(3) 0.8672(2) 0.6060(2) 0.0153(8) Uani 1 1 d . .
O10 O 0.0593(2) 0.61745(18) 0.41589(18) 0.0297(7) Uani 1 1 d . .
O3 O 0.4388(2) 0.9781(2) 0.3616(2) 0.0444(9) Uani 1 1 d . .
H3 H 0.3832 0.9838 0.3826 0.067 Uiso 1 1 calc R U
C13 C 0.3281(3) 0.8789(2) 0.6197(2) 0.0169(8) Uani 1 1 d . .
C17 C 0.1547(3) 0.8844(2) 0.6676(2) 0.0149(8) Uani 1 1 d . .
N2 N 0.3884(2) 0.8509(2) 0.4891(2) 0.0196(7) Uani 1 1 d . .
N1 N 0.2882(2) 0.8329(2) 0.32376(18) 0.0170(7) Uani 1 1 d . .
C1 C -0.2181(3) 0.8591(3) 0.3794(2) 0.0244(10) Uani 1 1 d . .
H1A H -0.2459 0.8524 0.4298 0.037 Uiso 1 1 calc R U
H1B H -0.2425 0.8081 0.3469 0.037 Uiso 1 1 calc R U
H1C H -0.2406 0.9181 0.3572 0.037 Uiso 1 1 calc R U
C4 C -0.1028(3) 0.8613(3) 0.2444(2) 0.0212(9) Uani 1 1 d . .
H4 H -0.1748 0.8684 0.2391 0.025 Uiso 1 1 calc R U
C24 C -0.1697(3) 0.9615(3) 0.5521(2) 0.0146(7) Uani 1 1 d . U
C2 C 0.0544(3) 0.8428(2) 0.3269(2) 0.0125(8) Uani 1 1 d . .
C19 C -0.0218(3) 0.8863(3) 0.7083(2) 0.0216(9) Uani 1 1 d . .
H19A H -0.0198 0.9503 0.7266 0.032 Uiso 1 1 calc R U
H19B H -0.0014 0.8444 0.7498 0.032 Uiso 1 1 calc R U
H19C H -0.0913 0.8712 0.6898 0.032 Uiso 1 1 calc R U
C7 C 0.1135(3) 0.8418(2) 0.2612(2) 0.0156(8) Uani 1 1 d . .
C16 C 0.1928(3) 0.9069(3) 0.7407(2) 0.0217(9) Uani 1 1 d . .
H16 H 0.1477 0.9161 0.7808 0.026 Uiso 1 1 calc R U
C8 C 0.2263(3) 0.8333(3) 0.2640(2) 0.0190(8) Uani 1 1 d . .
H8 H 0.2573 0.8274 0.2166 0.023 Uiso 1 1 calc R U
C11 C 0.4833(3) 0.8424(3) 0.4439(3) 0.0316(11) Uani 1 1 d . .
H11A H 0.5031 0.7764 0.4416 0.038 Uiso 1 1 calc R U
H11B H 0.5398 0.8762 0.4706 0.038 Uiso 1 1 calc R U
C3 C -0.0548(3) 0.8541(2) 0.3166(2) 0.0153(8) Uani 1 1 d . .
C6 C 0.0630(3) 0.8486(3) 0.1878(2) 0.0211(9) Uani 1 1 d . .
H6 H 0.1024 0.8465 0.1440 0.025 Uiso 1 1 calc R U
C5 C -0.0430(3) 0.8580(3) 0.1795(2) 0.0249(10) Uani 1 1 d . .
H5 H -0.0748 0.8622 0.1303 0.030 Uiso 1 1 calc R U
C20 C -0.0154(3) 0.6378(2) 0.4553(2) 0.0200(9) Uani 1 1 d . .
C22 C 0.2817(3) 0.6410(3) 0.5065(3) 0.0329(11) Uani 1 1 d D .
H22A H 0.2228 0.6181 0.5344 0.039 Uiso 1 1 calc R U
H22B H 0.3220 0.6828 0.5406 0.039 Uiso 1 1 calc R U
C15 C 0.3006(3) 0.9156(3) 0.7537(2) 0.0248(9) Uani 1 1 d . .
H15 H 0.3278 0.9296 0.8030 0.030 Uiso 1 1 calc R U
C12 C 0.4052(3) 0.8695(2) 0.5609(2) 0.0190(9) Uani 1 1 d . .
H12 H 0.4745 0.8780 0.5774 0.023 Uiso 1 1 calc R U
C14 C 0.3654(3) 0.9038(3) 0.6949(2) 0.0225(9) Uani 1 1 d . .
H14 H 0.4366 0.9124 0.7042 0.027 Uiso 1 1 calc R U
C9 C 0.4000(3) 0.8202(3) 0.3089(2) 0.0273(10) Uani 1 1 d . .
H9A H 0.4121 0.8372 0.2558 0.033 Uiso 1 1 calc R U
H9B H 0.4184 0.7542 0.3158 0.033 Uiso 1 1 calc R U
C10 C 0.4698(3) 0.8802(3) 0.3627(3) 0.0335(11) Uani 1 1 d . .
H10 H 0.5392 0.8784 0.3412 0.040 Uiso 1 1 calc R U
C21 C -0.1091(3) 0.5743(3) 0.4526(3) 0.0369(12) Uani 1 1 d . .
H21A H -0.1127 0.5411 0.5007 0.055 Uiso 1 1 calc R U
H21B H -0.1035 0.5296 0.4112 0.055 Uiso 1 1 calc R U
H21C H -0.1710 0.6114 0.4440 0.055 Uiso 1 1 calc R U
C23 C 0.3472(4) 0.5603(4) 0.4847(3) 0.0596(16) Uani 1 1 d . .
H23A H 0.3081 0.5200 0.4496 0.089 Uiso 1 1 calc R U
H23B H 0.3682 0.5253 0.5302 0.089 Uiso 1 1 calc R U
H23C H 0.4079 0.5832 0.4601 0.089 Uiso 1 1 calc R U

loop_
_atom_site_aniso_label
_atom_site_aniso_U_11
_atom_site_aniso_U_22
_atom_site_aniso_U_33
_atom_site_aniso_U_23
_atom_site_aniso_U_13
_atom_site_aniso_U_12
Er1 0.00835(10) 0.01244(11) 0.01334(10) -0.00115(7) 0.00117(7) -0.00113(6)
Ni1 0.0079(2) 0.0164(3) 0.0171(3) -0.0030(2) 0.00064(18) -0.00004(17)
O2 0.0090(12) 0.0197(13) 0.0118(13) -0.0021(11) 0.0011(10) -0.0006(10)
O9 0.0288(14) 0.0126(14) 0.0170(14) -0.0020(11) 0.0049(11) -0.0041(11)
O1 0.0076(12) 0.0263(15) 0.0119(14) -0.0020(11) -0.0001(10) -0.0007(10)
O4 0.0114(13) 0.0205(14) 0.0143(14) -0.0027(11) 0.0002(10) -0.0006(10)
O5 0.0123(13) 0.0227(14) 0.0142(14) 0.0004(11) 0.0019(10) -0.0008(10)
O7 0.0106(13) 0.0170(14) 0.0283(16) -0.0029(11) 0.0086(11) -0.0026(9)
O11 0.0195(14) 0.0162(14) 0.0242(16) 0.0005(12) 0.0037(11) -0.0005(11)
O8 0.0157(13) 0.0147(12) 0.0214(15) -0.0012(11) 0.0042(11) -0.0018(10)
O6 0.0095(13) 0.0139(14) 0.0339(17) 0.0015(11) 0.0079(11) -0.0007(9)
C18 0.020(2) 0.0078(18) 0.018(2) -0.0012(15) -0.0051(16) 0.0009(14)
O10 0.0258(16) 0.0263(16) 0.0380(19) -0.0106(14) 0.0125(14) -0.0055(12)
O3 0.0313(19) 0.043(2) 0.060(3) -0.0101(18) 0.0188(17) -0.0092(14)
C13 0.0159(19) 0.0135(19) 0.021(2) 0.0006(16) -0.0022(16) -0.0005(14)
C17 0.0123(18) 0.0143(19) 0.018(2) 0.0039(16) -0.0027(15) 0.0000(14)
N2 0.0079(16) 0.0252(19) 0.026(2) -0.0042(15) 0.0026(13) -0.0004(12)
N1 0.0095(15) 0.0207(17) 0.0212(18) -0.0028(14) 0.0041(13) -0.0010(12)
C1 0.011(2) 0.038(3) 0.024(2) -0.0032(19) 0.0010(17) -0.0005(16)
C4 0.015(2) 0.026(2) 0.023(2) 0.0002(18) -0.0031(16) 0.0045(15)
C24 0.0116(16) 0.0164(15) 0.0159(19) -0.0040(16) 0.0019(13) -0.0035(12)
C2 0.0164(19) 0.0065(17) 0.015(2) -0.0011(15) 0.0022(15) 0.0010(14)
C19 0.020(2) 0.030(2) 0.016(2) -0.0014(18) 0.0027(16) 0.0035(17)
C7 0.018(2) 0.0105(18) 0.018(2) -0.0012(16) 0.0030(16) -0.0023(14)
C16 0.026(2) 0.022(2) 0.018(2) 0.0010(18) 0.0042(17) -0.0010(17)
C8 0.020(2) 0.018(2) 0.019(2) -0.0019(17) 0.0055(16) -0.0025(16)
C11 0.0054(19) 0.051(3) 0.038(3) -0.005(2) 0.0019(18) 0.0044(17)
C3 0.016(2) 0.017(2) 0.013(2) -0.0002(15) 0.0004(15) -0.0006(14)
C6 0.027(2) 0.022(2) 0.015(2) -0.0004(17) 0.0050(17) 0.0013(16)
C5 0.027(2) 0.031(2) 0.016(2) 0.0020(18) -0.0045(17) 0.0026(17)
C20 0.024(2) 0.015(2) 0.021(2) 0.0085(17) -0.0022(17) 0.0016(15)
C22 0.036(3) 0.025(2) 0.037(3) 0.005(2) 0.000(2) -0.0028(18)
C15 0.028(2) 0.030(2) 0.016(2) -0.0005(18) -0.0083(17) -0.0086(18)
C12 0.0117(19) 0.016(2) 0.029(2) 0.0013(17) -0.0063(16) 0.0008(14)
C14 0.018(2) 0.026(2) 0.023(2) 0.0010(18) -0.0077(17) -0.0045(16)
C9 0.013(2) 0.043(3) 0.027(2) -0.010(2) 0.0101(17) -0.0015(17)
C10 0.012(2) 0.043(3) 0.046(3) -0.009(2) 0.0081(19) -0.0032(18)
C21 0.026(2) 0.029(3) 0.056(3) -0.021(2) 0.008(2) -0.0073(19)
C23 0.064(4) 0.053(4) 0.062(4) 0.014(3) 0.004(3) 0.026(3)

loop_
_atom_type_symbol
_atom_type_description
_atom_type_scat_dispersion_real
_atom_type_scat_dispersion_imag
_atom_type_scat_source
C C 0.0033 0.0016 'International Tables Vol C Tables 4.2.6.8 and 6.1.1.4'
H H 0.0000 0.0000 'International Tables Vol C Tables 4.2.6.8 and 6.1.1.4'
Er Er -0.2586 4.9576 'International Tables Vol C Tables 4.2.6.8 and 6.1.1.4'
N N 0.0061 0.0033 'International Tables Vol C Tables 4.2.6.8 and 6.1.1.4'
Ni Ni 0.3393 1.1124 'International Tables Vol C Tables 4.2.6.8 and 6.1.1.4'
O O 0.0106 0.0060 'International Tables Vol C Tables 4.2.6.8 and 6.1.1.4'

loop_
_geom_angle_atom_site_label_1
_geom_angle_atom_site_label_2
_geom_angle_atom_site_label_3
_geom_angle
_geom_angle_site_symmetry_1
_geom_angle_site_symmetry_3
Ni1 Er1 Er1 95.575(9) . 3_576
O2 Er1 Er1 97.97(6) . 3_576
O2 Er1 Ni1 35.68(6) . .
O2 Er1 O1 65.75(8) . .
O2 Er1 O4 70.85(9) . .
O2 Er1 O5 136.56(8) . .
O2 Er1 O8 144.50(9) . .
O2 Er1 O6 121.15(9) . .
O2 Er1 O6 73.92(9) . 3_576
O2 Er1 C24 138.89(9) . .
O9 Er1 Er1 168.52(6) . 3_576
O9 Er1 Ni1 92.00(6) . .
O9 Er1 O2 83.22(9) . .
O9 Er1 O1 82.48(8) . .
O9 Er1 O4 90.53(9) . .
O9 Er1 O5 98.24(8) . .
O9 Er1 O8 86.32(8) . .
O9 Er1 O6 139.50(8) . .
O9 Er1 O6 155.56(9) . 3_576
O9 Er1 C24 113.22(10) . .
O1 Er1 Er1 87.59(5) . 3_576
O1 Er1 Ni1 101.14(6) . .
O1 Er1 C24 78.89(9) . .
O4 Er1 Er1 100.67(6) . 3_576
O4 Er1 Ni1 36.02(6) . .
O4 Er1 O1 136.55(8) . .
O4 Er1 O5 65.73(8) . .
O4 Er1 O8 143.23(9) . .
O4 Er1 O6 74.07(9) . 3_576
O4 Er1 O6 126.47(9) . .
O4 Er1 C24 141.31(9) . .
O5 Er1 Er1 88.76(5) . 3_576
O5 Er1 Ni1 101.13(6) . .
O5 Er1 O1 157.69(8) . .
O5 Er1 C24 80.40(9) . .
O8 Er1 Er1 86.19(5) . 3_576
O8 Er1 Ni1 178.19(6) . .
O8 Er1 O1 79.31(8) . .
O8 Er1 O5 78.48(8) . .
O8 Er1 C24 27.38(9) . .
O6 Er1 Er1 31.65(6) . 3_576
O6 Er1 Er1 31.31(6) 3_576 3_576
O6 Er1 Ni1 64.34(6) 3_576 .
O6 Er1 Ni1 127.14(6) . .
O6 Er1 O1 95.59(9) 3_576 .
O6 Er1 O1 80.18(9) . .
O6 Er1 O5 85.22(9) . .
O6 Er1 O5 92.64(9) 3_576 .
O6 Er1 O8 54.64(8) . .
O6 Er1 O8 117.41(8) 3_576 .
O6 Er1 O6 62.96(10) . 3_576
O6 Er1 C24 27.27(9) . .
O6 Er1 C24 90.09(9) 3_576 .
C24 Er1 Er1 58.82(7) . 3_576
C24 Er1 Ni1 154.39(7) . .
O2 Ni1 Er1 40.68(7) . .
O2 Ni1 O4 80.56(10) . .
O2 Ni1 O7 91.10(10) . 3_576
O2 Ni1 O11 87.72(9) . .
O2 Ni1 N2 171.09(12) . .
O2 Ni1 N1 89.60(11) . .
O4 Ni1 Er1 40.89(6) . .
O4 Ni1 O7 93.93(10) . 3_576
O4 Ni1 O11 87.83(10) . .
O4 Ni1 N2 90.68(12) . .
O4 Ni1 N1 169.61(10) . .
O7 Ni1 Er1 86.29(7) 3_576 .
O11 Ni1 Er1 94.09(7) . .
O11 Ni1 O7 177.70(11) . 3_576
N2 Ni1 Er1 130.42(10) . .
N2 Ni1 O7 87.92(11) . 3_576
N2 Ni1 O11 93.55(11) . .
N2 Ni1 N1 99.24(12) . .
N1 Ni1 Er1 129.87(8) . .
N1 Ni1 O7 89.57(11) . 3_576
N1 Ni1 O11 88.45(11) . .
Ni1 O2 Er1 103.65(10) . .
C2 O2 Er1 125.2(2) . .
C2 O2 Ni1 128.1(2) . .
C20 O9 Er1 141.0(2) . .
C1 O1 Er1 127.4(2) . .
C3 O1 Er1 116.9(2) . .
C3 O1 C1 115.7(3) . .
Ni1 O4 Er1 103.09(10) . .
C18 O4 Er1 123.2(2) . .
C18 O4 Ni1 125.8(2) . .
C17 O5 Er1 116.5(2) . .
C17 O5 C19 115.2(3) . .
C19 O5 Er1 127.9(2) . .
C24 O7 Ni1 123.1(2) . 3_576
C22 O11 Ni1 121.9(2) . .
C24 O8 Er1 93.25(19) . .
Er1 O6 Er1 117.04(10) . 3_576
C24 O6 Er1 143.9(2) . 3_576
C24 O6 Er1 98.6(2) . .
O4 C18 C13 124.1(4) . .
O4 C18 C17 117.9(3) . .
C13 C18 C17 117.9(3) . .
C18 C13 C12 124.5(4) . .
C18 C13 C14 118.6(4) . .
C14 C13 C12 116.9(3) . .
O5 C17 C18 112.8(3) . .
C16 C17 O5 124.7(3) . .
C16 C17 C18 122.5(3) . .
C11 N2 Ni1 120.1(3) . .
C12 N2 Ni1 124.9(3) . .
C12 N2 C11 114.9(3) . .
C8 N1 Ni1 125.7(3) . .
C8 N1 C9 115.7(3) . .
C9 N1 Ni1 118.5(2) . .
C3 C4 C5 119.4(4) . .
O7 C24 Er1 176.0(3) . .
O7 C24 O8 124.4(3) . .
O7 C24 O6 122.1(3) . .
O8 C24 Er1 59.37(17) . .
O8 C24 O6 113.5(3) . .
O6 C24 Er1 54.16(16) . .
O2 C2 C7 124.3(3) . .
O2 C2 C3 117.7(3) . .
C7 C2 C3 118.0(3) . .
C2 C7 C8 123.4(3) . .
C2 C7 C6 119.3(3) . .
C6 C7 C8 117.3(4) . .
C17 C16 C15 118.6(4) . .
N1 C8 C7 127.8(4) . .
N2 C11 C10 113.5(3) . .
O1 C3 C2 113.1(3) . .
C4 C3 O1 125.1(3) . .
C4 C3 C2 121.8(4) . .
C5 C6 C7 121.5(4) . .
C6 C5 C4 119.9(4) . .
O9 C20 C21 115.6(3) . .
O10 C20 O9 125.5(3) . .
O10 C20 C21 118.8(4) . .
O11 C22 C23 111.0(4) . .
C14 C15 C16 120.4(4) . .
N2 C12 C13 127.3(3) . .
C15 C14 C13 121.9(3) . .
N1 C9 C10 112.1(3) . .
O3 C10 C11 112.0(4) . .
O3 C10 C9 111.9(4) . .
C11 C10 C9 114.4(4) . .

loop_
_geom_bond_atom_site_label_1
_geom_bond_atom_site_label_2
_geom_bond_distance
_geom_bond_site_symmetry_2
Er1 Er1 3.9396(3) 3_576
Er1 Ni1 3.3699(5) .
Er1 O2 2.260(2) .
Er1 O9 2.199(3) .
Er1 O1 2.476(2) .
Er1 O4 2.265(2) .
Er1 O5 2.467(2) .
Er1 O8 2.417(2) .
Er1 O6 2.299(2) .
Er1 O6 2.321(2) 3_576
Er1 C24 2.804(3) .
Ni1 O2 2.022(2) .
Ni1 O4 2.035(3) .
Ni1 O7 2.101(2) 3_576
Ni1 O11 2.094(2) .
Ni1 N2 2.035(3) .
Ni1 N1 2.035(3) .
O2 C2 1.319(4) .
O9 C20 1.281(4) .
O1 C1 1.445(4) .
O1 C3 1.395(5) .
O4 C18 1.326(4) .
O5 C17 1.396(4) .
O5 C19 1.448(4) .
O7 Ni1 2.101(2) 3_576
O7 C24 1.249(4) .
O11 C22 1.452(5) .
O8 C24 1.292(4) .
O6 Er1 2.321(2) 3_576
O6 C24 1.299(4) .
C18 C13 1.404(5) .
C18 C17 1.408(5) .
O10 C20 1.234(5) .
O3 C10 1.443(5) .
C13 C12 1.456(5) .
C13 C14 1.414(5) .
C17 C16 1.375(5) .
N2 C11 1.481(5) .
N2 C12 1.280(5) .
N1 C8 1.278(5) .
N1 C9 1.481(4) .
C4 C3 1.374(5) .
C4 C5 1.390(6) .
C2 C7 1.394(5) .
C2 C3 1.415(5) .
C7 C8 1.452(5) .
C7 C6 1.406(5) .
C16 C15 1.399(5) .
C11 C10 1.508(6) .
C6 C5 1.368(5) .
C20 C21 1.502(5) .
C22 C23 1.478(6) .
C15 C14 1.351(5) .
C9 C10 1.524(5) .

loop_
_geom_torsion_atom_site_label_1
_geom_torsion_atom_site_label_2
_geom_torsion_atom_site_label_3
_geom_torsion_atom_site_label_4
_geom_torsion
_geom_torsion_site_symmetry_1
Er1 O2 C2 C7 168.6(2) .
Er1 O2 C2 C3 -10.9(4) .
Er1 O9 C20 O10 52.0(6) .
Er1 O9 C20 C21 -131.0(3) .
Er1 O1 C3 C4 -172.9(3) .
Er1 O1 C3 C2 7.1(4) .
Er1 O4 C18 C13 -161.4(3) .
Er1 O4 C18 C17 20.0(4) .
Er1 O5 C17 C18 -10.1(3) .
Er1 O5 C17 C16 170.0(3) .
Er1 O8 C24 O7 -178.2(3) .
Er1 O8 C24 O6 1.5(3) .
Er1 O6 C24 Er1 -170.5(5) 3_576
Er1 O6 C24 O7 178.1(3) .
Er1 O6 C24 O7 7.6(6) 3_576
Er1 O6 C24 O8 -1.6(3) .
Er1 O6 C24 O8 -172.1(3) 3_576
Ni1 O2 C2 C7 11.4(5) .
Ni1 O2 C2 C3 -168.1(2) .
Ni1 O4 C18 C13 -17.6(5) .
Ni1 O4 C18 C17 163.8(2) .
Ni1 O7 C24 O8 177.6(3) 3_576
Ni1 O7 C24 O6 -2.1(5) 3_576
Ni1 O11 C22 C23 -136.4(3) .
Ni1 N2 C11 C10 32.5(5) .
Ni1 N2 C12 C13 5.9(5) .
Ni1 N1 C8 C7 1.8(6) .
Ni1 N1 C9 C10 -41.2(4) .
O2 C2 C7 C8 -1.2(6) .
O2 C2 C7 C6 178.2(3) .
O2 C2 C3 O1 1.4(4) .
O2 C2 C3 C4 -178.7(3) .
O4 C18 C13 C12 5.4(6) .
O4 C18 C13 C14 -176.4(3) .
O4 C18 C17 O5 -4.8(4) .
O4 C18 C17 C16 175.1(3) .
O5 C17 C16 C15 -178.3(3) .
C18 C13 C12 N2 0.9(6) .
C18 C13 C14 C15 0.8(6) .
C18 C17 C16 C15 1.9(6) .
C13 C18 C17 O5 176.5(3) .
C13 C18 C17 C16 -3.6(5) .
C17 C18 C13 C12 -176.0(3) .
C17 C18 C13 C14 2.2(5) .
C17 C16 C15 C14 1.2(6) .
N2 C11 C10 O3 57.8(4) .
N2 C11 C10 C9 -71.0(5) .
N1 C9 C10 O3 -52.5(5) .
N1 C9 C10 C11 76.3(5) .
C1 O1 C3 C4 6.0(5) .
C1 O1 C3 C2 -174.1(3) .
C2 C7 C8 N1 -5.9(6) .
C2 C7 C6 C5 1.4(6) .
C19 O5 C17 C18 175.9(3) .
C19 O5 C17 C16 -3.9(5) .
C7 C2 C3 O1 -178.1(3) .
C7 C2 C3 C4 1.8(5) .
C7 C6 C5 C4 0.1(6) .
C16 C15 C14 C13 -2.5(6) .
C8 N1 C9 C10 142.1(4) .
C8 C7 C6 C5 -179.2(3) .
C11 N2 C12 C13 -177.9(3) .
C3 C4 C5 C6 -0.6(6) .
C3 C2 C7 C8 178.3(3) .
C3 C2 C7 C6 -2.3(5) .
C6 C7 C8 N1 174.7(4) .
C5 C4 C3 O1 179.6(3) .
C5 C4 C3 C2 -0.4(6) .
C12 C13 C14 C15 179.2(3) .
C12 N2 C11 C10 -144.0(4) .
C14 C13 C12 N2 -177.3(4) .
C9 N1 C8 C7 178.2(3) .
